data_7214894
loop_
_publ_author_name
'Xu, Feng'
'Peng, Yu-Xin'
'Hu, Bin'
'Tao, Tao'
'Huang, Wei'

_publ_section_title
;
 Comparative structural and spectral analyses for mononuclear and
 dinuclear metal complexes of 2-thiophen and 2-(5-bromothiophen)
 imidazo[4,5-f][1,10]phenanthroline
;
_journal_issue 23
_journal_name_full CrystEngComm
_journal_page_first 8023
_journal_paper_doi 10.1039/c2ce26001h
_journal_volume 14
_journal_year 2012
_chemical_formula_moiety '3(C37 H25 N8 Ru S), 6(F6 P), 2(C H4 O), 13(H2 O)'
_chemical_formula_sum 'C113 H109 F36 N24 O15 P6 Ru3 S3'
_chemical_formula_weight 3312.45
_chemical_name_systematic
;
?
;
_space_group_IT_number 24
_symmetry_cell_setting orthorhombic
_symmetry_space_group_name_Hall 'I 2b 2c'
_symmetry_space_group_name_H-M 'I 21 21 21'
_atom_sites_solution_hydrogens geom
_atom_sites_solution_primary direct
_atom_sites_solution_secondary difmap
_audit_creation_method SHELXL-97
_cell_angle_alpha 90.00
_cell_angle_beta 90.00
_cell_angle_gamma 90.00
_cell_formula_units_Z 4
_cell_length_a 20.2150(11)
_cell_length_b 20.9756(12)
_cell_length_c 33.8400(19)
_cell_measurement_reflns_used 6018
_cell_measurement_temperature 291(2)
_cell_measurement_theta_max 19.636
_cell_measurement_theta_min 2.269
_cell_volume 14348.9(14)
_computing_cell_refinement SMART
_computing_data_collection 'SMART (Bruker 2000)'
_computing_data_reduction 'SAINT (Bruker 2000)'
_computing_molecular_graphics SHELXTL
_computing_publication_material SHELXTL
_computing_structure_refinement 'SHELXTL (BRUKER 2000)'
_computing_structure_solution 'SHELXTL (BRUKER 2000)'
_diffrn_ambient_temperature 291(2)
_diffrn_detector_area_resol_mean 0
_diffrn_measured_fraction_theta_full 0.997
_diffrn_measured_fraction_theta_max 0.997
_diffrn_measurement_device_type 'Bruker Smart Apex CCD area detector'
_diffrn_measurement_method '\f and \w scans'
_diffrn_radiation_monochromator graphite
_diffrn_radiation_source 'fine-focus sealed tube'
_diffrn_radiation_type MoK\a
_diffrn_radiation_wavelength 0.71073
_diffrn_reflns_av_R_equivalents 0.0554
_diffrn_reflns_av_sigmaI/netI 0.0878
_diffrn_reflns_limit_h_max 24
_diffrn_reflns_limit_h_min -17
_diffrn_reflns_limit_k_max 24
_diffrn_reflns_limit_k_min -24
_diffrn_reflns_limit_l_max 40
_diffrn_reflns_limit_l_min -35
_diffrn_reflns_number 36761
_diffrn_reflns_theta_full 25.00
_diffrn_reflns_theta_max 25.00
_diffrn_reflns_theta_min 1.85
_diffrn_standards_decay_% 0
_diffrn_standards_interval_count 0
_diffrn_standards_interval_time 0
_diffrn_standards_number 0
_exptl_absorpt_coefficient_mu 0.534
_exptl_absorpt_correction_T_max 0.9485
_exptl_absorpt_correction_T_min 0.9387
_exptl_absorpt_correction_type multi-scan
_exptl_absorpt_process_details 'SADABS, Bruker(2000)'
_exptl_crystal_colour red
_exptl_crystal_density_diffrn 1.533
_exptl_crystal_density_method 'not measured'
_exptl_crystal_description block
_exptl_crystal_F_000 6676
_exptl_crystal_size_max 0.12
_exptl_crystal_size_mid 0.10
_exptl_crystal_size_min 0.10
_refine_diff_density_max 0.592
_refine_diff_density_min -0.260
_refine_diff_density_rms 0.073
_refine_ls_abs_structure_details 'Flack H D (1983), Acta Cryst. A39, 876-881'
_refine_ls_abs_structure_Flack 0.49(3)
_refine_ls_extinction_method none
_refine_ls_goodness_of_fit_ref 0.962
_refine_ls_hydrogen_treatment constr
_refine_ls_matrix_type full
_refine_ls_number_parameters 920
_refine_ls_number_reflns 12633
_refine_ls_number_restraints 74
_refine_ls_restrained_S_all 0.983
_refine_ls_R_factor_all 0.1080
_refine_ls_R_factor_gt 0.0567
_refine_ls_shift/su_max 0.001
_refine_ls_shift/su_mean 0.000
_refine_ls_structure_factor_coef Fsqd
_refine_ls_weighting_details 'calc w=1/[\s^2^(Fo^2^)+(0.0580P)^2^+1.8990P] where P=(Fo^2^+2Fc^2^)/3'
_refine_ls_weighting_scheme calc
_refine_ls_wR_factor_gt 0.1244
_refine_ls_wR_factor_ref 0.1359
_reflns_number_gt 7049
_reflns_number_total 12633
_reflns_threshold_expression >2sigma(I)
_cod_data_source_file c2ce26001h.txt
_cod_data_source_block 10
_cod_database_code 7214894

loop_
_symmetry_equiv_pos_as_xyz
'x, y, z'
'-x+1/2, -y, z+1/2'
'-x, y+1/2, -z+1/2'
'x+1/2, -y+1/2, -z'
'x+1/2, y+1/2, z+1/2'
'-x+1, -y+1/2, z+1'
'-x+1/2, y+1, -z+1'
'x+1, -y+1, -z+1/2'

loop_
_atom_site_label
_atom_site_type_symbol
_atom_site_fract_x
_atom_site_fract_y
_atom_site_fract_z
_atom_site_U_iso_or_equiv
_atom_site_adp_type
_atom_site_occupancy
_atom_site_symmetry_multiplicity
_atom_site_calc_flag
_atom_site_refinement_flags
_atom_site_disorder_assembly
_atom_site_disorder_group
Ru1 Ru 1.0000 0.7500 0.49874(3) 0.0710(3) Uani 1 2 d S . .
Ru2 Ru 0.80312(3) 0.60282(3) 0.871824(16) 0.05954(18) Uani 1 1 d . . .
C1 C 1.0490(4) 0.8819(4) 0.5202(3) 0.084(3) Uani 1 1 d . . .
H1 H 1.0776 0.8612 0.5375 0.101 Uiso 1 1 calc R . .
C2 C 1.0487(5) 0.9475(5) 0.5191(3) 0.104(3) Uani 1 1 d U . .
H2 H 1.0769 0.9705 0.5355 0.124 Uiso 1 1 calc R . .
C3 C 1.0067(5) 0.9789(4) 0.4939(3) 0.110(3) Uani 1 1 d U . .
H3 H 1.0058 1.0232 0.4936 0.132 Uiso 1 1 calc R . .
C4 C 0.9659(5) 0.9449(4) 0.4689(3) 0.103(3) Uani 1 1 d U . .
H4 H 0.9372 0.9649 0.4513 0.123 Uiso 1 1 calc R . .
C5 C 0.9702(4) 0.8792(4) 0.4717(2) 0.073(2) Uani 1 1 d . . .
C6 C 0.9294(5) 0.8361(5) 0.4461(3) 0.093(3) Uani 1 1 d . . .
C7 C 0.8886(6) 0.8575(5) 0.4141(3) 0.130(4) Uani 1 1 d . . .
H7 H 0.8845 0.9008 0.4086 0.156 Uiso 1 1 calc R . .
C8 C 0.8568(6) 0.8145(7) 0.3926(3) 0.136(4) Uani 1 1 d . . .
H8 H 0.8298 0.8278 0.3719 0.163 Uiso 1 1 calc R . .
C9 C 0.8627(5) 0.7538(7) 0.4000(3) 0.120(4) Uani 1 1 d . . .
H9 H 0.8426 0.7241 0.3835 0.144 Uiso 1 1 calc R . .
C10 C 0.8993(5) 0.7331(5) 0.4326(3) 0.106(3) Uani 1 1 d . . .
H10 H 0.8977 0.6901 0.4393 0.128 Uiso 1 1 calc R . .
C11 C 0.8708(4) 0.7766(4) 0.5442(3) 0.081(2) Uani 1 1 d . . .
H11 H 0.8505 0.7814 0.5198 0.097 Uiso 1 1 calc R . .
C12 C 0.8333(4) 0.7838(4) 0.5778(3) 0.087(3) Uani 1 1 d . . .
H12 H 0.7886 0.7935 0.5757 0.104 Uiso 1 1 calc R . .
C13 C 0.8615(4) 0.7769(3) 0.6149(3) 0.077(2) Uani 1 1 d . . .
H13 H 0.8364 0.7810 0.6378 0.093 Uiso 1 1 calc R . .
C14 C 0.9304(4) 0.7632(3) 0.6165(2) 0.064(2) Uani 1 1 d . . .
C15 C 0.9656(3) 0.7571(3) 0.5822(2) 0.0556(18) Uani 1 1 d . . .
C16 C 0.9663(3) 0.7556(4) 0.6529(3) 0.071(2) Uani 1 1 d . . .
C17 C 1.0000 0.7500 0.7141(3) 0.066(3) Uani 1 2 d S . .
C18 C 1.0000 0.7500 0.7558(3) 0.059(2) Uani 1 2 d S . .
C19 C 0.93212(18) 0.75496(17) 0.78160(10) 0.0845(10) Uani 0.50 1 d P . .
H19 H 0.8880 0.7590 0.7742 0.101 Uiso 0.50 1 calc PR . .
C20 C 0.9678(3) 0.7505(4) 0.8249(2) 0.071(2) Uani 1 1 d . . .
H20 H 0.9435 0.7488 0.8482 0.085 Uiso 1 1 calc R . .
C21 C 0.7440(4) 0.5880(4) 0.7884(2) 0.069(2) Uani 1 1 d . . .
H21 H 0.7028 0.5883 0.8006 0.082 Uiso 1 1 calc R . .
C22 C 0.7469(4) 0.5832(4) 0.7486(2) 0.078(2) Uani 1 1 d . . .
H22 H 0.7080 0.5818 0.7340 0.094 Uiso 1 1 calc R . .
C23 C 0.8075(5) 0.5802(3) 0.7294(2) 0.071(2) Uani 1 1 d . . .
H23 H 0.8096 0.5752 0.7021 0.085 Uiso 1 1 calc R . .
C24 C 0.8645(4) 0.5848(3) 0.7517(2) 0.0597(19) Uani 1 1 d . . .
C25 C 0.9300(4) 0.5817(3) 0.7367(2) 0.0571(18) Uani 1 1 d . . .
C26 C 0.9839(3) 0.5840(3) 0.7605(2) 0.0538(18) Uani 1 1 d . . .
C27 C 0.9789(3) 0.5892(3) 0.80337(19) 0.0528(17) Uani 1 1 d . . .
C28 C 1.0337(4) 0.5915(3) 0.8302(2) 0.0628(19) Uani 1 1 d . . .
H28 H 1.0771 0.5886 0.8214 0.075 Uiso 1 1 calc R . .
C29 C 1.0188(4) 0.5980(3) 0.8691(2) 0.075(2) Uani 1 1 d . . .
H29 H 1.0530 0.5994 0.8875 0.090 Uiso 1 1 calc R . .
C30 C 0.9538(4) 0.6027(4) 0.8821(2) 0.0619(18) Uani 1 1 d . . .
H30 H 0.9459 0.6078 0.9090 0.074 Uiso 1 1 calc R . .
C31 C 0.9151(3) 0.5922(3) 0.81844(19) 0.0522(16) Uani 1 1 d . . .
C32 C 0.8583(4) 0.5900(3) 0.79310(19) 0.0512(17) Uani 1 1 d . . .
C33 C 1.0144(4) 0.5763(3) 0.6987(2) 0.065(2) Uani 1 1 d . . .
C34 C 1.0559(4) 0.5700(4) 0.6642(2) 0.069(2) Uani 1 1 d . . .
C35 C 1.1230(5) 0.5602(4) 0.6621(2) 0.093(3) Uani 1 1 d . . .
H35 H 1.1515 0.5578 0.6836 0.112 Uiso 1 1 calc R . .
C36 C 1.1424(6) 0.5543(5) 0.6207(4) 0.117(4) Uani 1 1 d . . .
H36 H 1.1857 0.5464 0.6130 0.141 Uiso 1 1 calc R . .
C37 C 1.0925(5) 0.5610(4) 0.5946(3) 0.097(3) Uani 1 1 d . . .
H37 H 1.0971 0.5589 0.5673 0.117 Uiso 1 1 calc R . .
C38 C 0.7916(4) 0.7390(4) 0.8405(2) 0.083(2) Uani 1 1 d . . .
H38 H 0.7822 0.7205 0.8161 0.099 Uiso 1 1 calc R . .
C39 C 0.7922(5) 0.8041(5) 0.8430(3) 0.105(3) Uani 1 1 d . . .
H39 H 0.7837 0.8289 0.8208 0.126 Uiso 1 1 calc R . .
C40 C 0.8054(5) 0.8323(4) 0.8785(4) 0.102(3) Uani 1 1 d . . .
H40 H 0.8056 0.8765 0.8809 0.123 Uiso 1 1 calc R . .
C41 C 0.8179(5) 0.7956(4) 0.9095(3) 0.093(3) Uani 1 1 d . . .
H41 H 0.8293 0.8143 0.9334 0.111 Uiso 1 1 calc R . .
C42 C 0.8143(4) 0.7300(4) 0.9067(2) 0.070(2) Uani 1 1 d . . .
C43 C 0.8245(4) 0.6858(4) 0.9399(2) 0.079(2) Uani 1 1 d . . .
C44 C 0.8378(5) 0.7035(5) 0.9775(3) 0.111(3) Uani 1 1 d . . .
H44 H 0.8417 0.7465 0.9838 0.133 Uiso 1 1 calc R . .
C45 C 0.8455(6) 0.6576(6) 1.0066(3) 0.135(4) Uani 1 1 d . . .
H45 H 0.8574 0.6695 1.0321 0.162 Uiso 1 1 calc R . .
C46 C 0.8359(5) 0.5970(6) 0.9980(3) 0.115(3) Uani 1 1 d . . .
H46 H 0.8387 0.5662 1.0178 0.138 Uiso 1 1 calc R . .
C47 C 0.8221(4) 0.5794(4) 0.9603(2) 0.083(3) Uani 1 1 d . . .
H47 H 0.8160 0.5364 0.9546 0.100 Uiso 1 1 calc R . .
C48 C 0.6603(5) 0.6420(4) 0.8833(2) 0.083(2) Uani 1 1 d . . .
H48 H 0.6745 0.6838 0.8801 0.100 Uiso 1 1 calc R . .
C49 C 0.5913(5) 0.6288(5) 0.8899(3) 0.093(3) Uani 1 1 d . . .
H49 H 0.5603 0.6616 0.8901 0.111 Uiso 1 1 calc R . .
C50 C 0.5725(5) 0.5671(7) 0.8959(3) 0.116(4) Uani 1 1 d U . .
H50 H 0.5290 0.5580 0.9029 0.140 Uiso 1 1 calc R . .
C51 C 0.6159(5) 0.5196(5) 0.8920(3) 0.100(3) Uani 1 1 d U . .
H51 H 0.6008 0.4777 0.8932 0.120 Uiso 1 1 calc R . .
C52 C 0.6821(4) 0.5303(4) 0.8862(2) 0.083(2) Uani 1 1 d . . .
C53 C 0.7321(4) 0.4834(4) 0.8816(2) 0.070(2) Uani 1 1 d . . .
C54 C 0.7198(5) 0.4193(5) 0.8823(3) 0.098(3) Uani 1 1 d . . .
H54 H 0.6765 0.4046 0.8839 0.117 Uiso 1 1 calc R . .
C55 C 0.7695(6) 0.3780(5) 0.8807(3) 0.104(3) Uani 1 1 d . . .
H55 H 0.7605 0.3347 0.8830 0.124 Uiso 1 1 calc R . .
C56 C 0.8339(5) 0.3976(4) 0.8757(2) 0.084(2) Uani 1 1 d . . .
H56 H 0.8688 0.3690 0.8731 0.101 Uiso 1 1 calc R . .
C57 C 0.8432(4) 0.4634(4) 0.8748(2) 0.069(2) Uani 1 1 d . . .
H57 H 0.8860 0.4790 0.8722 0.082 Uiso 1 1 calc R . .
C58 C 0.337(2) 0.489(2) 0.8558(16) 0.84(8) Uani 1 1 d D . .
H58A H 0.3060 0.4600 0.8671 1.259 Uiso 1 1 calc R . .
H58B H 0.3445 0.5240 0.8737 1.259 Uiso 1 1 calc R . .
H58C H 0.3783 0.4676 0.8510 1.259 Uiso 1 1 calc R . .
F1 F 0.6558(5) 0.7803(10) 0.7116(5) 0.507(18) Uani 1 1 d DU . .
F2 F 0.7438(12) 0.7265(5) 0.6876(4) 0.60(2) Uani 1 1 d DU . .
F3 F 0.7233(13) 0.7311(6) 0.7520(3) 0.521(18) Uani 1 1 d DU . .
F4 F 0.7192(7) 0.8361(7) 0.7481(4) 0.380(9) Uani 1 1 d DU . .
F5 F 0.8109(5) 0.7851(10) 0.7235(4) 0.462(15) Uani 1 1 d DU . .
F6 F 0.7441(8) 0.8279(6) 0.6839(3) 0.337(7) Uani 1 1 d DU . .
F7 F 0.2565(5) 0.4242(6) 0.9555(2) 0.281(7) Uani 1 1 d D . .
F8 F 0.2500 0.4978(5) 1.0000 0.323(11) Uani 1 2 d SD . .
F9 F 0.3252(3) 0.4228(4) 1.0067(3) 0.199(4) Uani 1 1 d D . .
F10 F 0.2500 0.3503(5) 1.0000 0.346(12) Uani 1 2 d SDU . .
F11 F 0.6998(10) 0.4374(14) 0.9756(4) 0.174(15) Uani 0.49(3) 1 d PD A 1
F12 F 0.8030(6) 0.4108(12) 0.9672(3) 0.114(8) Uani 0.49(3) 1 d PD A 1
F13 F 0.7309(15) 0.3350(9) 0.9724(6) 0.201(16) Uani 0.49(3) 1 d PD A 1
F11' F 0.6892(8) 0.3741(14) 0.9723(7) 0.187(14) Uani 0.51(3) 1 d PD A 2
F12' F 0.7637(17) 0.4496(10) 0.9765(6) 0.204(18) Uani 0.51(3) 1 d PD . 2
F13' F 0.7934(10) 0.3470(14) 0.9740(6) 0.179(12) Uani 0.51(3) 1 d PD A 2
F14 F 0.3511(7) 0.7166(6) 0.9178(6) 0.370(9) Uani 1 1 d DU . .
F15 F 0.3277(10) 0.6181(11) 0.9047(7) 0.59(2) Uani 1 1 d DU . .
F17 F 0.4432(10) 0.6985(11) 0.9555(8) 0.79(4) Uani 1 1 d DU . .
F19 F 0.3426(11) 0.6512(9) 0.9687(5) 0.506(15) Uani 1 1 d DU . .
N1 N 1.0101(3) 0.8475(3) 0.4974(2) 0.0769(17) Uani 1 1 d . . .
N2 N 0.9364(3) 0.7720(4) 0.45473(19) 0.079(2) Uani 1 1 d . . .
N3 N 0.9366(3) 0.7626(3) 0.54536(19) 0.0724(18) Uani 1 1 d . . .
N4 N 0.9448(3) 0.7596(3) 0.69246(18) 0.0643(16) Uani 1 1 d . . .
N5 N 0.7977(3) 0.5923(3) 0.81072(16) 0.0630(15) Uani 1 1 d . . .
N6 N 0.9019(3) 0.6002(3) 0.85743(15) 0.0575(14) Uani 1 1 d . . .
N7 N 0.9499(3) 0.5768(3) 0.69712(17) 0.0627(16) Uani 1 1 d . . .
N8 N 1.0399(3) 0.5800(3) 0.73693(18) 0.0626(16) Uani 1 1 d . . .
N9 N 0.8037(3) 0.7006(3) 0.87112(18) 0.0642(15) Uani 1 1 d . . .
N10 N 0.8169(3) 0.6226(3) 0.93056(16) 0.0661(16) Uani 1 1 d . . .
N11 N 0.7045(3) 0.5939(3) 0.88158(15) 0.0695(16) Uani 1 1 d . . .
N12 N 0.7934(3) 0.5052(3) 0.87743(15) 0.0613(15) Uani 1 1 d . . .
P1 P 0.7325(3) 0.7788(3) 0.71795(15) 0.200(2) Uani 1 1 d DU . .
P2 P 0.2500 0.4265(2) 1.0000 0.1197(14) Uani 1 2 d SDU . .
P3 P 0.7500 0.3909(2) 1.0000 0.0951(10) Uani 1 2 d SD . .
P4 P 0.3883(4) 0.6575(4) 0.9291(3) 0.282(4) Uani 1 1 d DU . .
S1 S 0.93212(18) 0.75496(17) 0.78160(10) 0.0845(10) Uani 0.50 1 d P . .
S2 S 1.02116(12) 0.57389(10) 0.61840(6) 0.0872(7) Uani 1 1 d . . .
F16 F 0.4206(9) 0.5949(8) 0.9405(5) 0.58(2) Uani 1 1 d DU . .
F18 F 0.4322(9) 0.6594(12) 0.8917(5) 0.532(19) Uani 1 1 d DU . .
O1 O 0.1705(3) 0.5811(4) 0.7643(2) 0.148(3) Uani 1 1 d . . .
H1A H 0.1801 0.6190 0.7710 0.223 Uiso 1 1 d R . .
H1B H 0.1288 0.5769 0.7661 0.223 Uiso 1 1 d R . .
O2 O 0.0000 0.7500 0.9243(15) 0.91(5) Uani 1 2 d S . .
H2A H 0.0325 0.7753 0.9273 1.359 Uiso 0.50 1 d PR . .
H2B H -0.0208 0.7484 0.9461 1.359 Uiso 0.50 1 d PR . .
O3 O 0.007(2) 0.656(3) 0.9657(8) 0.79(3) Uani 1 1 d . . .
H3B H 0.0380 0.6567 0.9830 1.186 Uiso 1 1 d R . .
H3A H -0.0284 0.6461 0.9774 1.186 Uiso 1 1 d R . .
O4 O 0.5487(8) 0.3824(8) 0.8390(9) 0.52(2) Uani 1 1 d . . .
H4B H 0.5647 0.4199 0.8401 0.787 Uiso 1 1 d R . .
H4A H 0.5776 0.3570 0.8483 0.787 Uiso 1 1 d R . .
O5 O 0.8535(10) 0.9262(6) 0.9631(5) 0.333(9) Uani 1 1 d . . .
H5A H 0.8505 0.9578 0.9475 0.499 Uiso 1 1 d R . .
H5B H 0.8249 0.9300 0.9814 0.499 Uiso 1 1 d R . .
O6 O 0.309(2) 0.5156(12) 0.8161(11) 0.80(4) Uani 1 1 d D . .
H6A H 0.2702 0.5012 0.8144 1.196 Uiso 1 1 d R . .
O7 O 0.5000 0.7500 0.6624(13) 0.91(5) Uani 1 2 d S . .
H7A H 0.4966 0.7360 0.6859 1.359 Uiso 0.50 1 d PR . .
H7B H 0.4823 0.7242 0.6462 1.359 Uiso 0.50 1 d PR . .
O8 O 0.4343(16) 0.748(2) 0.7962(8) 0.79(3) Uani 1 1 d . . .
H8A H 0.4338 0.7822 0.7829 1.186 Uiso 1 1 d R . .
H8B H 0.3952 0.7348 0.8007 1.186 Uiso 1 1 d R . .
O9 O 0.219(3) 0.5000 0.7500 0.91(5) Uani 1 2 d S . .
H9A H 0.2275 0.5397 0.7488 1.359 Uiso 0.50 1 d PR . .
H9B H 0.2563 0.4833 0.7445 1.359 Uiso 0.50 1 d PR . .

loop_
_atom_site_aniso_label
_atom_site_aniso_U_11
_atom_site_aniso_U_22
_atom_site_aniso_U_33
_atom_site_aniso_U_23
_atom_site_aniso_U_13
_atom_site_aniso_U_12
Ru1 0.0726(6) 0.0679(6) 0.0726(6) 0.000 0.000 -0.0124(5)
Ru2 0.0709(4) 0.0595(3) 0.0482(3) 0.0008(3) 0.0062(3) 0.0024(3)
C1 0.080(6) 0.077(7) 0.095(6) -0.011(5) -0.020(5) -0.019(5)
C2 0.106(8) 0.096(8) 0.109(8) -0.011(6) -0.003(5) -0.027(6)
C3 0.118(8) 0.071(6) 0.141(9) -0.001(5) 0.004(5) -0.009(5)
C4 0.139(9) 0.068(6) 0.101(7) 0.030(5) -0.016(5) -0.005(5)
C5 0.071(5) 0.075(6) 0.073(5) 0.000(4) -0.002(4) -0.020(4)
C6 0.109(7) 0.090(7) 0.081(6) 0.018(5) -0.010(5) -0.007(6)
C7 0.177(11) 0.106(8) 0.106(8) 0.018(7) -0.055(8) -0.026(8)
C8 0.167(11) 0.145(11) 0.095(8) 0.036(8) -0.053(7) -0.059(10)
C9 0.124(8) 0.128(10) 0.107(8) 0.021(8) -0.046(7) -0.048(8)
C10 0.091(7) 0.127(9) 0.101(7) -0.004(7) -0.017(6) -0.029(6)
C11 0.054(6) 0.094(6) 0.096(7) 0.010(5) -0.020(5) -0.009(5)
C12 0.074(6) 0.088(6) 0.098(7) 0.004(5) 0.006(6) 0.029(5)
C13 0.063(6) 0.073(5) 0.096(7) 0.006(5) 0.015(5) -0.001(4)
C14 0.072(5) 0.037(4) 0.083(6) 0.012(4) -0.007(4) -0.005(4)
C15 0.061(4) 0.054(4) 0.052(4) 0.008(4) 0.006(3) -0.004(4)
C16 0.068(5) 0.049(4) 0.095(6) 0.007(5) -0.011(4) 0.007(4)
C17 0.077(8) 0.060(7) 0.061(7) 0.000 0.000 0.010(6)
C18 0.074(7) 0.045(5) 0.059(6) 0.000 0.000 -0.006(6)
C19 0.108(3) 0.063(2) 0.082(2) 0.001(2) 0.003(2) -0.005(2)
C20 0.101(6) 0.058(4) 0.052(4) 0.003(4) 0.006(3) 0.013(6)
C21 0.054(5) 0.093(6) 0.059(5) -0.002(4) -0.009(4) 0.011(5)
C22 0.073(6) 0.109(7) 0.053(5) 0.005(4) -0.009(4) 0.006(5)
C23 0.092(6) 0.068(5) 0.053(4) -0.002(4) 0.006(5) 0.002(5)
C24 0.070(5) 0.053(5) 0.056(5) -0.008(4) 0.002(4) 0.004(4)
C25 0.070(5) 0.044(4) 0.057(5) 0.004(3) 0.005(4) 0.002(4)
C26 0.066(5) 0.043(4) 0.052(4) -0.004(3) 0.015(4) -0.004(3)
C27 0.063(5) 0.039(4) 0.056(4) -0.001(3) 0.002(4) 0.004(3)
C28 0.070(5) 0.051(5) 0.067(5) -0.002(4) -0.003(4) 0.002(4)
C29 0.086(6) 0.066(5) 0.074(5) -0.003(5) -0.017(5) -0.001(4)
C30 0.071(5) 0.060(4) 0.054(5) -0.002(4) 0.000(4) 0.014(4)
C31 0.064(5) 0.039(4) 0.054(4) -0.006(3) 0.001(4) 0.002(4)
C32 0.069(5) 0.045(4) 0.039(4) 0.002(3) 0.001(3) 0.000(4)
C33 0.083(6) 0.052(4) 0.059(5) -0.012(4) 0.016(4) -0.009(4)
C34 0.090(6) 0.056(5) 0.060(5) -0.010(4) 0.021(4) -0.010(4)
C35 0.107(8) 0.115(8) 0.058(5) -0.010(5) 0.028(5) 0.007(6)
C36 0.111(8) 0.094(7) 0.147(12) -0.007(8) 0.068(8) 0.002(6)
C37 0.109(8) 0.097(7) 0.087(7) -0.015(6) 0.039(6) -0.010(6)
C38 0.085(6) 0.094(7) 0.069(5) 0.007(5) 0.001(5) 0.009(5)
C39 0.128(9) 0.069(6) 0.117(8) 0.012(6) 0.004(7) 0.019(6)
C40 0.127(8) 0.049(5) 0.131(9) -0.002(6) 0.016(8) 0.006(5)
C41 0.127(8) 0.056(6) 0.094(7) -0.017(5) 0.007(6) 0.008(5)
C42 0.084(6) 0.064(5) 0.062(5) -0.005(4) 0.007(4) 0.001(4)
C43 0.103(7) 0.070(6) 0.065(6) -0.010(5) 0.011(5) -0.004(5)
C44 0.166(10) 0.097(7) 0.071(7) 0.000(6) 0.001(6) -0.031(7)
C45 0.195(11) 0.124(10) 0.085(8) -0.003(8) 0.011(7) -0.031(9)
C46 0.191(10) 0.110(8) 0.044(5) 0.005(6) -0.007(6) -0.007(7)
C47 0.108(7) 0.086(6) 0.056(5) 0.021(4) 0.007(4) -0.004(5)
C48 0.094(7) 0.086(6) 0.070(6) 0.002(5) 0.006(5) 0.017(5)
C49 0.086(7) 0.106(8) 0.086(6) -0.018(5) 0.016(5) 0.024(6)
C50 0.063(7) 0.145(11) 0.141(9) 0.000(9) 0.014(6) -0.002(5)
C51 0.092(8) 0.089(7) 0.120(8) 0.007(6) 0.008(6) -0.019(4)
C52 0.069(6) 0.090(7) 0.089(6) -0.018(5) 0.013(5) -0.003(5)
C53 0.077(6) 0.062(5) 0.072(6) 0.010(4) 0.009(4) -0.009(4)
C54 0.079(6) 0.075(6) 0.139(9) 0.011(6) 0.009(6) -0.003(5)
C55 0.127(9) 0.078(7) 0.106(8) 0.020(5) 0.000(6) -0.035(6)
C56 0.116(7) 0.071(5) 0.065(5) 0.025(5) -0.006(5) 0.002(5)
C57 0.083(6) 0.062(5) 0.062(5) 0.004(4) 0.014(5) -0.004(4)
C58 0.45(5) 0.52(8) 1.55(18) 0.65(11) -0.52(8) -0.13(5)
F1 0.220(6) 0.94(5) 0.36(2) -0.33(3) 0.046(12) -0.183(18)
F2 1.42(7) 0.183(11) 0.209(11) -0.069(8) -0.05(2) -0.07(2)
F3 1.17(6) 0.257(15) 0.136(8) 0.034(7) -0.063(19) -0.02(2)
F4 0.41(2) 0.43(2) 0.300(15) -0.174(13) 0.084(14) 0.020(15)
F5 0.218(6) 0.89(4) 0.278(14) -0.08(2) -0.075(11) 0.250(16)
F6 0.431(19) 0.383(18) 0.198(10) 0.085(9) 0.025(11) -0.071(15)
F7 0.230(9) 0.47(2) 0.142(7) 0.070(9) -0.011(7) 0.049(11)
F8 0.35(2) 0.111(10) 0.51(3) 0.000 -0.11(2) 0.000
F9 0.111(5) 0.280(11) 0.205(8) -0.018(7) -0.041(5) -0.010(5)
F10 0.38(2) 0.134(3) 0.53(3) 0.000 -0.30(2) 0.000
F11 0.136(19) 0.29(4) 0.092(11) 0.027(14) 0.001(12) 0.08(2)
F12 0.096(9) 0.17(2) 0.074(8) -0.008(10) 0.014(6) 0.001(11)
F13 0.23(4) 0.20(2) 0.18(2) 0.032(16) -0.09(2) -0.14(2)
F11' 0.132(15) 0.26(3) 0.170(18) -0.14(2) 0.042(13) -0.076(17)
F12' 0.30(5) 0.141(17) 0.171(17) 0.073(12) 0.00(2) -0.10(3)
F13' 0.133(17) 0.23(3) 0.173(16) -0.102(16) 0.030(13) 0.014(17)
F14 0.258(13) 0.186(10) 0.67(3) 0.109(14) 0.024(16) 0.042(8)
F15 0.40(3) 0.78(6) 0.60(4) -0.09(4) -0.25(3) 0.10(3)
F17 0.38(3) 0.51(4) 1.49(10) -0.50(5) 0.15(4) -0.24(3)
F19 0.73(4) 0.39(3) 0.40(3) 0.08(2) 0.21(2) -0.05(3)
N1 0.076(4) 0.078(4) 0.076(4) 0.000(4) 0.002(4) -0.010(4)
N2 0.084(5) 0.081(5) 0.071(5) 0.006(4) -0.004(4) -0.029(4)
N3 0.086(5) 0.050(4) 0.081(5) 0.004(3) -0.006(4) -0.010(3)
N4 0.086(5) 0.053(4) 0.054(4) 0.001(3) 0.012(3) -0.001(3)
N5 0.059(4) 0.068(4) 0.062(4) 0.004(3) 0.011(3) 0.000(4)
N6 0.076(4) 0.052(3) 0.044(3) 0.001(3) -0.002(3) -0.005(3)
N7 0.075(5) 0.058(4) 0.055(4) 0.000(3) 0.007(3) -0.001(3)
N8 0.077(4) 0.047(4) 0.064(4) -0.008(3) 0.015(3) -0.008(3)
N9 0.072(4) 0.064(4) 0.057(4) 0.012(3) 0.022(4) -0.001(3)
N10 0.072(4) 0.071(4) 0.056(4) 0.002(3) 0.006(3) 0.007(3)
N11 0.068(4) 0.078(4) 0.063(4) -0.004(3) 0.011(3) 0.012(4)
N12 0.075(5) 0.064(4) 0.045(4) 0.003(3) 0.001(4) 0.001(4)
P1 0.255(5) 0.205(5) 0.140(3) -0.002(3) -0.032(4) 0.004(4)
P2 0.113(3) 0.134(3) 0.113(4) 0.000 -0.047(3) 0.000
P3 0.092(3) 0.103(3) 0.091(2) 0.000 0.017(2) 0.000
P4 0.247(7) 0.203(6) 0.397(11) 0.044(6) 0.065(7) 0.078(5)
S1 0.108(3) 0.063(2) 0.082(2) 0.001(2) 0.003(2) -0.005(2)
S2 0.1144(19) 0.0814(14) 0.0659(15) -0.0043(11) 0.0213(12) -0.0132(12)
F16 0.64(3) 0.66(3) 0.44(2) 0.35(3) 0.26(2) 0.52(3)
F18 0.298(18) 0.89(5) 0.40(2) 0.06(3) 0.095(14) 0.27(3)
O1 0.111(5) 0.203(9) 0.131(6) -0.047(6) 0.002(4) -0.030(5)
O2 0.75(6) 1.59(15) 0.38(3) 0.000 0.000 -0.58(9)
O3 0.79(4) 1.24(7) 0.35(2) -0.36(3) 0.03(3) -0.35(5)
O4 0.295(18) 0.180(14) 1.10(7) 0.04(2) -0.03(2) -0.111(13)
O5 0.50(3) 0.182(12) 0.320(18) -0.004(11) 0.084(17) -0.065(13)
O6 0.87(9) 0.30(3) 1.22(11) 0.36(5) 0.13(7) -0.06(4)
O7 0.75(6) 1.59(15) 0.38(3) 0.000 0.000 -0.58(9)
O8 0.79(4) 1.24(7) 0.35(2) -0.36(3) 0.03(3) -0.35(5)
O9 0.75(6) 1.59(15) 0.38(3) 0.000 0.000 -0.58(9)

loop_
_atom_type_symbol
_atom_type_description
_atom_type_scat_dispersion_real
_atom_type_scat_dispersion_imag
_atom_type_scat_source
C C 0.0033 0.0016 'International Tables Vol C Tables 4.2.6.8 and 6.1.1.4'
H H 0.0000 0.0000 'International Tables Vol C Tables 4.2.6.8 and 6.1.1.4'
N N 0.0061 0.0033 'International Tables Vol C Tables 4.2.6.8 and 6.1.1.4'
S S 0.1246 0.1234 'International Tables Vol C Tables 4.2.6.8 and 6.1.1.4'
Ru Ru -1.2594 0.8363 'International Tables Vol C Tables 4.2.6.8 and 6.1.1.4'
O O 0.0106 0.0060 'International Tables Vol C Tables 4.2.6.8 and 6.1.1.4'
P P 0.1023 0.0942 'International Tables Vol C Tables 4.2.6.8 and 6.1.1.4'
F F 0.0171 0.0103 'International Tables Vol C Tables 4.2.6.8 and 6.1.1.4'

loop_
_geom_angle_atom_site_label_1
_geom_angle_atom_site_label_2
_geom_angle_atom_site_label_3
_geom_angle
_geom_angle_site_symmetry_1
_geom_angle_site_symmetry_3
N2 Ru1 N2 85.1(4) . 6_664
N2 Ru1 N3 174.0(3) . 6_664
N2 Ru1 N3 98.1(3) 6_664 6_664
N2 Ru1 N3 98.1(3) . .
N2 Ru1 N3 174.0(3) 6_664 .
N3 Ru1 N3 79.3(4) 6_664 .
N2 Ru1 N1 98.4(3) . 6_664
N2 Ru1 N1 79.7(3) 6_664 6_664
N3 Ru1 N1 87.2(2) 6_664 6_664
N3 Ru1 N1 94.8(3) . 6_664
N2 Ru1 N1 79.7(3) . .
N2 Ru1 N1 98.4(3) 6_664 .
N3 Ru1 N1 94.8(3) 6_664 .
N3 Ru1 N1 87.2(2) . .
N1 Ru1 N1 177.5(4) 6_664 .
N11 Ru2 N10 89.7(2) . .
N11 Ru2 N9 95.7(2) . .
N10 Ru2 N9 78.9(2) . .
N11 Ru2 N6 171.9(2) . .
N10 Ru2 N6 95.9(2) . .
N9 Ru2 N6 91.0(2) . .
N11 Ru2 N12 78.5(3) . .
N10 Ru2 N12 97.2(2) . .
N9 Ru2 N12 173.1(2) . .
N6 Ru2 N12 95.0(2) . .
N11 Ru2 N5 95.8(2) . .
N10 Ru2 N5 172.5(2) . .
N9 Ru2 N5 95.4(2) . .
N6 Ru2 N5 79.2(2) . .
N12 Ru2 N5 88.9(2) . .
N1 C1 C2 122.0(9) . .
N1 C1 H1 119.0 . .
C2 C1 H1 119.0 . .
C3 C2 C1 119.8(10) . .
C3 C2 H2 120.1 . .
C1 C2 H2 120.1 . .
C2 C3 C4 120.3(9) . .
C2 C3 H3 119.9 . .
C4 C3 H3 119.9 . .
C3 C4 C5 115.8(9) . .
C3 C4 H4 122.1 . .
C5 C4 H4 122.1 . .
N1 C5 C4 124.4(8) . .
N1 C5 C6 113.7(7) . .
C4 C5 C6 121.8(9) . .
N2 C6 C7 121.5(9) . .
N2 C6 C5 114.2(8) . .
C7 C6 C5 124.3(9) . .
C8 C7 C6 118.7(11) . .
C8 C7 H7 120.7 . .
C6 C7 H7 120.7 . .
C9 C8 C7 121.0(11) . .
C9 C8 H8 119.5 . .
C7 C8 H8 119.5 . .
C8 C9 C10 120.2(11) . .
C8 C9 H9 119.9 . .
C10 C9 H9 119.9 . .
N2 C10 C9 123.3(10) . .
N2 C10 H10 118.3 . .
C9 C10 H10 118.3 . .
N3 C11 C12 122.6(8) . .
N3 C11 H11 118.7 . .
C12 C11 H11 118.7 . .
C11 C12 C13 120.7(8) . .
C11 C12 H12 119.7 . .
C13 C12 H12 119.7 . .
C12 C13 C14 117.3(8) . .
C12 C13 H13 121.3 . .
C14 C13 H13 121.3 . .
C15 C14 C13 119.6(7) . .
C15 C14 C16 117.1(7) . .
C13 C14 C16 123.3(7) . .
C14 C15 N3 122.6(6) . .
C14 C15 C15 121.8(4) . 6_664
N3 C15 C15 115.6(4) . 6_664
C16 C16 N4 108.3(4) 6_664 .
C16 C16 C14 121.0(4) 6_664 .
N4 C16 C14 130.7(6) . .
N4 C17 N4 114.2(9) . 6_664
N4 C17 C18 122.9(5) . .
N4 C17 C18 122.9(5) 6_664 .
C17 C18 S1 122.4(3) . 6_664
C17 C18 C19 122.4(3) . 6_664
S1 C18 C19 0.0(3) 6_664 6_664
C17 C18 C19 122.4(3) . .
S1 C18 C19 115.1(6) 6_664 .
C19 C18 C19 115.1(6) 6_664 .
C18 C19 C20 96.0(4) . .
C18 C19 H19 132.0 . .
C20 C19 H19 132.0 . .
C20 C20 C19 116.2(3) 6_664 .
C20 C20 H20 121.9 6_664 .
C19 C20 H20 121.9 . .
N5 C21 C22 122.4(7) . .
N5 C21 H21 118.8 . .
C22 C21 H21 118.8 . .
C21 C22 C23 120.6(8) . .
C21 C22 H22 119.7 . .
C23 C22 H22 119.7 . .
C24 C23 C22 118.5(7) . .
C24 C23 H23 120.8 . .
C22 C23 H23 120.8 . .
C23 C24 C32 118.2(7) . .
C23 C24 C25 125.5(7) . .
C32 C24 C25 116.1(7) . .
C26 C25 N7 109.8(6) . .
C26 C25 C24 122.5(7) . .
N7 C25 C24 127.7(7) . .
C25 C26 N8 108.2(6) . .
C25 C26 C27 122.5(6) . .
N8 C26 C27 129.3(7) . .
C31 C27 C28 119.0(6) . .
C31 C27 C26 115.6(6) . .
C28 C27 C26 125.4(6) . .
C29 C28 C27 116.6(7) . .
C29 C28 H28 121.7 . .
C27 C28 H28 121.7 . .
C28 C29 C30 121.6(7) . .
C28 C29 H29 119.2 . .
C30 C29 H29 119.2 . .
N6 C30 C29 122.6(6) . .
N6 C30 H30 118.7 . .
C29 C30 H30 118.7 . .
N6 C31 C27 123.0(6) . .
N6 C31 C32 115.3(6) . .
C27 C31 C32 121.6(6) . .
N5 C32 C24 121.2(6) . .
N5 C32 C31 117.2(6) . .
C24 C32 C31 121.7(7) . .
N7 C33 N8 114.0(6) . .
N7 C33 C34 123.4(7) . .
N8 C33 C34 122.6(8) . .
C35 C34 C33 129.2(8) . .
C35 C34 S2 111.5(6) . .
C33 C34 S2 119.3(7) . .
C34 C35 C36 109.2(9) . .
C34 C35 H35 125.4 . .
C36 C35 H35 125.4 . .
C37 C36 C35 114.8(9) . .
C37 C36 H36 122.6 . .
C35 C36 H36 122.6 . .
C36 C37 S2 110.2(8) . .
C36 C37 H37 124.9 . .
S2 C37 H37 124.9 . .
N9 C38 C39 123.5(8) . .
N9 C38 H38 118.2 . .
C39 C38 H38 118.2 . .
C40 C39 C38 119.3(9) . .
C40 C39 H39 120.4 . .
C38 C39 H39 120.4 . .
C41 C40 C39 118.7(8) . .
C41 C40 H40 120.6 . .
C39 C40 H40 120.6 . .
C40 C41 C42 121.1(9) . .
C40 C41 H41 119.4 . .
C42 C41 H41 119.4 . .
N9 C42 C41 121.0(7) . .
N9 C42 C43 114.1(7) . .
C41 C42 C43 124.8(8) . .
C44 C43 N10 120.4(8) . .
C44 C43 C42 124.9(8) . .
N10 C43 C42 114.7(7) . .
C43 C44 C45 120.0(10) . .
C43 C44 H44 120.0 . .
C45 C44 H44 120.0 . .
C46 C45 C44 119.7(11) . .
C46 C45 H45 120.1 . .
C44 C45 H45 120.1 . .
C45 C46 C47 120.0(10) . .
C45 C46 H46 120.0 . .
C47 C46 H46 120.0 . .
C46 C47 N10 122.1(9) . .
C46 C47 H47 118.9 . .
N10 C47 H47 118.9 . .
N11 C48 C49 120.3(8) . .
N11 C48 H48 119.9 . .
C49 C48 H48 119.9 . .
C50 C49 C48 118.4(9) . .
C50 C49 H49 120.8 . .
C48 C49 H49 120.8 . .
C51 C50 C49 120.7(10) . .
C51 C50 H50 119.7 . .
C49 C50 H50 119.7 . .
C50 C51 C52 122.3(10) . .
C50 C51 H51 118.9 . .
C52 C51 H51 118.9 . .
C51 C52 N11 118.7(8) . .
C51 C52 C53 126.7(9) . .
N11 C52 C53 114.5(7) . .
N12 C53 C54 120.7(8) . .
N12 C53 C52 115.9(7) . .
C54 C53 C52 123.4(8) . .
C55 C54 C53 120.2(8) . .
C55 C54 H54 119.9 . .
C53 C54 H54 119.9 . .
C54 C55 C56 121.7(9) . .
C54 C55 H55 119.1 . .
C56 C55 H55 119.1 . .
C55 C56 C57 115.2(9) . .
C55 C56 H56 122.4 . .
C57 C56 H56 122.4 . .
N12 C57 C56 123.2(8) . .
N12 C57 H57 118.4 . .
C56 C57 H57 118.4 . .
O6 C58 H58A 109.5 . .
O6 C58 H58B 109.5 . .
H58A C58 H58B 109.5 . .
O6 C58 H58C 109.5 . .
H58A C58 H58C 109.5 . .
H58B C58 H58C 109.5 . .
P3 F12' F12' 55.6(11) . 7_646
C1 N1 C5 117.6(7) . .
C1 N1 Ru1 126.3(6) . .
C5 N1 Ru1 116.1(5) . .
C10 N2 C6 114.7(8) . .
C10 N2 Ru1 129.1(7) . .
C6 N2 Ru1 116.2(6) . .
C11 N3 C15 117.2(7) . .
C11 N3 Ru1 128.0(6) . .
C15 N3 Ru1 114.8(5) . .
C17 N4 C16 104.6(6) . .
C21 N5 C32 119.0(6) . .
C21 N5 Ru2 128.0(5) . .
C32 N5 Ru2 113.0(5) . .
C30 N6 C31 117.2(6) . .
C30 N6 Ru2 127.6(4) . .
C31 N6 Ru2 115.1(4) . .
C33 N7 C25 104.4(6) . .
C26 N8 C33 103.6(6) . .
C38 N9 C42 116.1(6) . .
C38 N9 Ru2 127.7(6) . .
C42 N9 Ru2 116.2(5) . .
C47 N10 C43 117.7(7) . .
C47 N10 Ru2 126.4(5) . .
C43 N10 Ru2 115.8(5) . .
C48 N11 C52 119.3(7) . .
C48 N11 Ru2 126.0(6) . .
C52 N11 Ru2 114.7(5) . .
C53 N12 C57 118.9(7) . .
C53 N12 Ru2 116.1(5) . .
C57 N12 Ru2 124.9(5) . .
F2 P1 F3 93.2(7) . .
F2 P1 F1 94.1(9) . .
F3 P1 F1 89.8(10) . .
F2 P1 F6 87.4(6) . .
F3 P1 F6 178.1(11) . .
F1 P1 F6 92.0(9) . .
F2 P1 F4 177.0(9) . .
F3 P1 F4 89.5(7) . .
F1 P1 F4 84.6(8) . .
F6 P1 F4 90.0(8) . .
F2 P1 F5 89.4(9) . .
F3 P1 F5 94.9(9) . .
F1 P1 F5 174.0(10) . .
F6 P1 F5 83.3(8) . .
F4 P1 F5 91.7(8) . .
F8 P2 F7 91.9(5) . 7_546
F8 P2 F7 91.9(5) . .
F7 P2 F7 176.2(10) 7_546 .
F8 P2 F9 92.9(4) . .
F7 P2 F9 86.5(5) 7_546 .
F7 P2 F9 93.4(5) . .
F8 P2 F9 92.9(4) . 7_546
F7 P2 F9 93.4(5) 7_546 7_546
F7 P2 F9 86.5(5) . 7_546
F9 P2 F9 174.2(7) . 7_546
F8 P2 F10 180.000(6) . .
F7 P2 F10 88.1(5) 7_546 .
F7 P2 F10 88.1(5) . .
F9 P2 F10 87.1(4) . .
F9 P2 F10 87.1(4) 7_546 .
F12' P3 F12' 69(2) 7_646 .
F12' P3 F13' 94.7(10) 7_646 7_646
F12' P3 F13' 154(2) . 7_646
F12' P3 F13' 154(2) 7_646 .
F12' P3 F13' 94.7(10) . .
F13' P3 F13' 107(3) 7_646 .
F12' P3 F13 110.4(11) 7_646 7_646
F12' P3 F13 154(2) . 7_646
F13' P3 F13 49.3(10) 7_646 7_646
F13' P3 F13 75.5(17) . 7_646
F12' P3 F13 154(2) 7_646 .
F12' P3 F13 110.4(11) . .
F13' P3 F13 75.5(17) 7_646 .
F13' P3 F13 49.3(10) . .
F13 P3 F13 81.5(15) 7_646 .
F12' P3 F11' 110.8(17) 7_646 .
F12' P3 F11' 90.7(11) . .
F13' P3 F11' 76.3(13) 7_646 .
F13' P3 F11' 88.4(8) . .
F13 P3 F11' 112(2) 7_646 .
F13 P3 F11' 44.1(9) . .
F12' P3 F11' 90.7(11) 7_646 7_646
F12' P3 F11' 110.8(17) . 7_646
F13' P3 F11' 88.4(8) 7_646 7_646
F13' P3 F11' 76.3(13) . 7_646
F13 P3 F11' 44.1(9) 7_646 7_646
F13 P3 F11' 112(2) . 7_646
F11' P3 F11' 154(2) . 7_646
F12' P3 F12 44.7(10) 7_646 7_646
F12' P3 F12 106(2) . 7_646
F13' P3 F12 51.7(8) 7_646 7_646
F13' P3 F12 159(2) . 7_646
F13 P3 F12 86.9(9) 7_646 7_646
F13 P3 F12 116.7(17) . 7_646
F11' P3 F12 87.1(8) . 7_646
F11' P3 F12 99.6(10) 7_646 7_646
F12' P3 F12 106(2) 7_646 .
F12' P3 F12 44.7(10) . .
F13' P3 F12 159(2) 7_646 .
F13' P3 F12 51.7(8) . .
F13 P3 F12 116.7(17) 7_646 .
F13 P3 F12 86.9(9) . .
F11' P3 F12 99.6(10) . .
F11' P3 F12 87.1(8) 7_646 .
F12 P3 F12 149.8(18) 7_646 .
F12' P3 F11 49.6(10) 7_646 7_646
F12' P3 F11 70.2(13) . 7_646
F13' P3 F11 114.9(11) 7_646 7_646
F13' P3 F11 106.9(16) . 7_646
F13 P3 F11 89.6(9) 7_646 7_646
F13 P3 F11 156(2) . 7_646
F11' P3 F11 156(2) . 7_646
F11' P3 F11 49.6(10) 7_646 7_646
F12 P3 F11 84.8(7) 7_646 7_646
F12 P3 F11 77.2(8) . 7_646
F12' P3 F11 70.2(13) 7_646 .
F12' P3 F11 49.6(10) . .
F13' P3 F11 106.9(16) 7_646 .
F13' P3 F11 114.9(11) . .
F13 P3 F11 156(2) 7_646 .
F13 P3 F11 89.6(9) . .
F11' P3 F11 49.6(10) . .
F11' P3 F11 156(2) 7_646 .
F12 P3 F11 77.2(8) 7_646 .
F12 P3 F11 84.8(7) . .
F11 P3 F11 107(2) 7_646 .
F14 P4 F16 175.3(11) . .
F14 P4 F18 93.4(10) . .
F16 P4 F18 89.0(8) . .
F14 P4 F19 89.5(9) . .
F16 P4 F19 88.0(9) . .
F18 P4 F19 176.8(11) . .
F14 P4 F17 92.5(10) . .
F16 P4 F17 91.4(11) . .
F18 P4 F17 92.5(10) . .
F19 P4 F17 88.8(11) . .
F14 P4 F15 85.3(9) . .
F16 P4 F15 90.6(11) . .
F18 P4 F15 91.7(11) . .
F19 P4 F15 87.1(9) . .
F17 P4 F15 175.4(11) . .
C37 S2 C34 94.3(5) . .
H1A O1 H1B 107.7 . .
H2A O2 H2B 107.7 . .
H3B O3 H3A 107.7 . .
H4B O4 H4A 107.6 . .
H5A O5 H5B 109.5 . .
C58 O6 H6A 105.5 . .
H7A O7 H7B 110.6 . .
H8A O8 H8B 110.9 . .
H9A O9 H9B 102.5 . .

loop_
_geom_bond_atom_site_label_1
_geom_bond_atom_site_label_2
_geom_bond_distance
_geom_bond_site_symmetry_2
Ru1 N2 2.021(7) .
Ru1 N2 2.021(7) 6_664
Ru1 N3 2.049(7) 6_664
Ru1 N3 2.049(7) .
Ru1 N1 2.057(6) 6_664
Ru1 N1 2.057(6) .
Ru2 N11 2.030(6) .
Ru2 N10 2.050(6) .
Ru2 N9 2.051(5) .
Ru2 N6 2.056(6) .
Ru2 N12 2.067(6) .
Ru2 N5 2.083(5) .
C1 N1 1.315(9) .
C1 C2 1.377(12) .
C1 H1 0.9300 .
C2 C3 1.371(12) .
C2 H2 0.9300 .
C3 C4 1.381(12) .
C3 H3 0.9300 .
C4 C5 1.384(11) .
C4 H4 0.9300 .
C5 N1 1.360(9) .
C5 C6 1.498(11) .
C6 N2 1.383(10) .
C6 C7 1.433(12) .
C7 C8 1.327(14) .
C7 H7 0.9300 .
C8 C9 1.303(15) .
C8 H8 0.9300 .
C9 C10 1.398(12) .
C9 H9 0.9300 .
C10 N2 1.336(10) .
C10 H10 0.9300 .
C11 N3 1.363(9) .
C11 C12 1.375(11) .
C11 H11 0.9300 .
C12 C13 1.386(11) .
C12 H12 0.9300 .
C13 C14 1.423(10) .
C13 H13 0.9300 .
C14 C15 1.369(9) .
C14 C16 1.438(10) .
C15 N3 1.381(8) .
C15 C15 1.424(13) 6_664
C16 C16 1.385(13) 6_664
C16 N4 1.409(9) .
C17 N4 1.350(7) .
C17 N4 1.350(7) 6_664
C17 C18 1.409(13) .
C18 S1 1.630(6) 6_664
C18 C19 1.630(6) 6_664
C18 C19 1.630(6) .
C19 C20 1.635(7) .
C19 H19 0.9300 .
C20 C20 1.301(13) 6_664
C20 H20 0.9300 .
C21 N5 1.325(8) .
C21 C22 1.352(9) .
C21 H21 0.9300 .
C22 C23 1.388(11) .
C22 H22 0.9300 .
C23 C24 1.381(10) .
C23 H23 0.9300 .
C24 C32 1.411(9) .
C24 C25 1.418(10) .
C25 C26 1.357(9) .
C25 N7 1.404(8) .
C26 N8 1.388(8) .
C26 C27 1.457(9) .
C27 C31 1.390(9) .
C27 C28 1.431(9) .
C28 C29 1.359(9) .
C28 H28 0.9300 .
C29 C30 1.390(9) .
C29 H29 0.9300 .
C30 N6 1.343(8) .
C30 H30 0.9300 .
C31 N6 1.357(7) .
C31 C32 1.434(9) .
C32 N5 1.362(8) .
C33 N7 1.305(9) .
C33 N8 1.397(9) .
C33 C34 1.442(10) .
C34 C35 1.373(11) .
C34 S2 1.705(8) .
C35 C36 1.459(12) .
C35 H35 0.9300 .
C36 C37 1.348(13) .
C36 H36 0.9300 .
C37 S2 1.674(9) .
C37 H37 0.9300 .
C38 N9 1.336(9) .
C38 C39 1.368(12) .
C38 H38 0.9300 .
C39 C40 1.367(12) .
C39 H39 0.9300 .
C40 C41 1.324(11) .
C40 H40 0.9300 .
C41 C42 1.381(10) .
C41 H41 0.9300 .
C42 N9 1.371(8) .
C42 C43 1.471(11) .
C43 C44 1.353(11) .
C43 N10 1.370(9) .
C44 C45 1.387(13) .
C44 H44 0.9300 .
C45 C46 1.320(14) .
C45 H45 0.9300 .
C46 C47 1.357(11) .
C46 H46 0.9300 .
C47 N10 1.359(9) .
C47 H47 0.9300 .
C48 N11 1.348(9) .
C48 C49 1.441(12) .
C48 H48 0.9300 .
C49 C50 1.365(12) .
C49 H49 0.9300 .
C50 C51 1.335(13) .
C50 H50 0.9300 .
C51 C52 1.371(11) .
C51 H51 0.9300 .
C52 N11 1.417(10) .
C52 C53 1.419(11) .
C53 N12 1.328(9) .
C53 C54 1.366(10) .
C54 C55 1.328(11) .
C54 H54 0.9300 .
C55 C56 1.376(11) .
C55 H55 0.9300 .
C56 C57 1.393(11) .
C56 H56 0.9300 .
C57 N12 1.337(9) .
C57 H57 0.9300 .
C58 O6 1.56(2) .
C58 H58A 0.9600 .
C58 H58B 0.9600 .
C58 H58C 0.9600 .
F1 P1 1.564(11) .
F2 P1 1.521(11) .
F3 P1 1.538(10) .
F4 P1 1.597(10) .
F5 P1 1.603(11) .
F6 P1 1.564(10) .
F7 P2 1.512(8) .
F8 P2 1.495(11) .
F9 P2 1.538(6) .
F10 P2 1.599(11) .
F11 P3 1.632(12) .
F12 P3 1.598(12) .
F13 P3 1.549(16) .
F11' P3 1.584(16) .
F12' P3 1.491(13) .
F12' F12' 1.69(5) 7_646
F13' P3 1.546(12) .
F14 P4 1.499(10) .
F15 P4 1.692(15) .
F17 P4 1.665(15) .
F19 P4 1.633(14) .
P2 F7 1.512(8) 7_546
P2 F9 1.538(6) 7_546
P3 F12' 1.491(13) 7_646
P3 F13' 1.546(12) 7_646
P3 F13 1.549(16) 7_646
P3 F11' 1.584(16) 7_646
P3 F12 1.598(12) 7_646
P3 F11 1.632(12) 7_646
P4 F16 1.517(11) .
P4 F18 1.545(13) .
O1 H1A 0.8499 .
O1 H1B 0.8503 .
O2 H2A 0.8500 .
O2 H2B 0.8501 .
O3 H3B 0.8500 .
O3 H3A 0.8498 .
O4 H4B 0.8500 .
O4 H4A 0.8501 .
O5 H5A 0.8501 .
O5 H5B 0.8497 .
O6 H6A 0.8499 .
O7 H7A 0.8498 .
O7 H7B 0.8502 .
O8 H8A 0.8499 .
O8 H8B 0.8500 .
O9 H9A 0.8499 .
O9 H9B 0.8500 .
